data_4340131
loop_
_publ_author_name
'Sen, Susan'
'Neogi, Subhadip'
'Aijaz, Arshad'
'Xu, Qiang'
'Bharadwaj, Parimal K.'

_publ_section_title
;
 Construction of non-interpenetrated charged metal-organic frameworks with
 doubly pillared layers: pore modification and selective gas adsorption.
;
_journal_issue 14
_journal_name_full 'Inorganic chemistry'
_journal_page_first 7591
_journal_page_last 7598
_journal_paper_doi 10.1021/ic500900n
_journal_volume 53
_journal_year 2014
_chemical_formula_moiety 'C19.50 H12.50 N3 O4 Zn'
_chemical_formula_sum 'C19.5 H12.5 N3 O4 Zn'
_chemical_formula_weight 418.20
_chemical_name_systematic
; 
 ? 
;
_space_group_IT_number 28
_symmetry_space_group_name_Hall 'P 2 -2a'
_symmetry_space_group_name_H-M 'P m a 2'
_atom_sites_solution_hydrogens geom
_atom_sites_solution_primary direct
_atom_sites_solution_secondary difmap
_audit_creation_method SHELXL-97
_cell_angle_alpha 90.000(5)
_cell_angle_beta 90.000(5)
_cell_angle_gamma 90.000(5)
_cell_formula_units_Z 4
_cell_length_a 29.177(5)
_cell_length_b 10.248(5)
_cell_length_c 11.658(5)
_cell_measurement_temperature 100(2)
_cell_measurement_theta_max 28.6
_cell_measurement_theta_min 2.2
_cell_volume 3486(2)
_computing_cell_refinement 'SAINT 6.45 ( Bruker, 2003)'
_computing_data_collection 'SMART 5.628 (Bruker, 2003)'
_computing_data_reduction 'SAINT 6.45 ( Bruker, 2003)'
_computing_molecular_graphics 'Diamond 2.1e'
_computing_structure_refinement 'SHELXL-97 (Sheldrick, 1997)'
_computing_structure_solution 'SHELXS-97 (Sheldrick, 1990)'
_diffrn_ambient_temperature 100(2)
_diffrn_measured_fraction_theta_full 0.997
_diffrn_measured_fraction_theta_max 0.997
_diffrn_measurement_device_type 'Bruker SMART APEX'
_diffrn_measurement_method /w-scans
_diffrn_radiation_monochromator graphite
_diffrn_radiation_source 'fine-focus sealed tube'
_diffrn_radiation_type MoK\a
_diffrn_radiation_wavelength 0.71069
_diffrn_reflns_av_R_equivalents 0.0679
_diffrn_reflns_av_sigmaI/netI 0.0784
_diffrn_reflns_limit_h_max 35
_diffrn_reflns_limit_h_min -38
_diffrn_reflns_limit_k_max 13
_diffrn_reflns_limit_k_min -10
_diffrn_reflns_limit_l_max 15
_diffrn_reflns_limit_l_min -15
_diffrn_reflns_number 26825
_diffrn_reflns_theta_full 28.36
_diffrn_reflns_theta_max 28.36
_diffrn_reflns_theta_min 2.11
_exptl_absorpt_coefficient_mu 0.721
_exptl_absorpt_correction_T_max 0.8996
_exptl_absorpt_correction_T_min 0.8812
_exptl_absorpt_correction_type empirical
_exptl_absorpt_process_details 'SADABAS 2.10 (Bruker 2003)'
_exptl_crystal_colour colorless
_exptl_crystal_density_diffrn 0.797
_exptl_crystal_density_method 'not measured'
_exptl_crystal_description plate
_exptl_crystal_F_000 850
_exptl_crystal_size_max 0.18
_exptl_crystal_size_mid 0.16
_exptl_crystal_size_min 0.15
_platon_squeeze_details ' ?'
_refine_diff_density_max 1.997
_refine_diff_density_min -1.185
_refine_diff_density_rms 0.134
_refine_ls_abs_structure_details 'Flack H D (1983), Acta Cryst. A39, 876-881'
_refine_ls_abs_structure_Flack 0.62(2)
_refine_ls_extinction_method none
_refine_ls_goodness_of_fit_ref 1.032
_refine_ls_hydrogen_treatment constr
_refine_ls_matrix_type full
_refine_ls_number_parameters 155
_refine_ls_number_reflns 8778
_refine_ls_number_restraints 1
_refine_ls_restrained_S_all 1.032
_refine_ls_R_factor_all 0.1025
_refine_ls_R_factor_gt 0.0835
_refine_ls_shift/su_max 0.000
_refine_ls_shift/su_mean 0.000
_refine_ls_structure_factor_coef Fsqd
_refine_ls_weighting_details 'calc w=1/[\s^2^(Fo^2^)+(0.1572P)^2^+0.0000P] where P=(Fo^2^+2Fc^2^)/3'
_refine_ls_weighting_scheme calc
_refine_ls_wR_factor_gt 0.2219
_refine_ls_wR_factor_ref 0.2315
_reflns_number_gt 6589
_reflns_number_total 8778
_reflns_threshold_expression >2sigma(I)
_cod_data_source_file ic500900n_si_002.cif
_cod_data_source_block Compound1
_cod_depositor_comments 'Adding full bibliography for 4340131--4340133.cif.'
_cod_original_sg_symbol_H-M Pma2
_cod_original_formula_sum 'C19.50 H12.50 N3 O4 Zn'
_cod_database_code 4340131

loop_
_symmetry_equiv_pos_as_xyz
'x, y, z'
'-x, -y, z'
'-x+1/2, y, z'
'x+1/2, -y, z'

loop_
_atom_site_label
_atom_site_type_symbol
_atom_site_fract_x
_atom_site_fract_y
_atom_site_fract_z
_atom_site_U_iso_or_equiv
_atom_site_adp_type
_atom_site_occupancy
_atom_site_symmetry_multiplicity
_atom_site_calc_flag
_atom_site_refinement_flags
Zn1 Zn 0.045734(15) 0.35743(4) 0.90053(7) 0.01455(15) Uani 1 1 d .
N3 N 0.04305(16) 0.3614(5) 1.0997(6) 0.0252(14) Uiso 1 1 d .
N4 N 0.0414(3) 0.3681(8) 1.7061(9) 0.065(3) Uani 1 1 d .
C5 C 0.04042(19) 0.3544(5) 1.4653(6) 0.0204(14) Uiso 1 1 d .
C6 C 0.0440(3) 0.3734(10) 1.3382(10) 0.052(3) Uiso 1 1 d .
O7 O 0.04093(15) 1.1256(4) 0.8926(9) 0.0636(19) Uani 1 1 d .
O11 O 0.10891(12) 0.2124(4) 0.9279(3) 0.0257(8) Uiso 1 1 d .
C15 C 0.08405(19) 1.1186(5) 0.9198(5) 0.0297(12) Uiso 1 1 d .
C20 C 0.0152(2) 0.2924(8) 1.6460(6) 0.0472(17) Uiso 1 1 d .
H20 H -0.0052 0.2376 1.6872 0.057 Uiso 1 1 calc R
C21 C 0.00197(19) 0.3315(5) 1.2744(5) 0.0206(10) Uiso 1 1 d .
H21 H -0.0242 0.3027 1.3155 0.025 Uiso 1 1 calc R
C23 C 0.0804(2) 0.3898(6) 1.2746(5) 0.0251(11) Uiso 1 1 d .
H23 H 0.1089 0.4042 1.3120 0.030 Uiso 1 1 calc R
C26 C 0.0142(3) 0.2840(7) 1.5302(5) 0.0457(18) Uani 1 1 d .
H26 H -0.0065 0.2244 1.4952 0.055 Uiso 1 1 calc R
C28 C 0.0724(2) 0.4393(7) 1.6424(6) 0.0420(16) Uiso 1 1 d .
H28 H 0.0956 0.4867 1.6817 0.050 Uiso 1 1 calc R
C30 C 0.0011(2) 0.3345(5) 1.1595(5) 0.0258(11) Uiso 1 1 d .
H30 H -0.0265 0.3193 1.1187 0.031 Uiso 1 1 calc R
C1 C 0.07907(19) 0.8749(5) 0.9168(6) 0.0312(12) Uiso 1 1 d .
H1 H 0.0487 0.8802 0.8875 0.037 Uiso 1 1 calc R
C3 C 0.1430(2) 0.7383(7) 0.9789(6) 0.0412(15) Uiso 1 1 d .
H3 H 0.1563 0.6552 0.9929 0.049 Uiso 1 1 calc R
C4 C 0.10005(19) 0.7506(5) 0.9375(5) 0.0272(12) Uiso 1 1 d .
N2 N 0.21277(18) 0.8380(5) 1.0416(5) 0.0382(13) Uani 1 1 d .
C7 C 0.1674(3) 0.8559(7) 1.0006(8) 0.059(2) Uani 1 1 d .
C11 C 0.1036(2) 0.9866(7) 0.9400(6) 0.0402(15) Uiso 1 1 d .
C13 C 0.1496(2) 0.9779(6) 0.9797(5) 0.0324(13) Uiso 1 1 d .
H13 H 0.1675 1.0541 0.9914 0.039 Uiso 1 1 calc R
C8 C 0.0798(2) 0.3875(6) 1.1560(5) 0.0348(13) Uiso 1 1 d .
H8 H 0.1073 0.4056 1.1151 0.042 Uiso 1 1 calc R
C9 C 0.0713(3) 0.4447(7) 1.5284(6) 0.053(2) Uani 1 1 d .
H9 H 0.0900 0.5052 1.4880 0.064 Uiso 1 1 calc R
C12 C 0.2500 0.8882(8) 0.9789(9) 0.039(2) Uani 1 2 d S
H12 H 0.2500 0.9415 0.9123 0.047 Uiso 1 2 calc SR
C14 C 0.2275(3) 0.7662(8) 1.1340(7) 0.057(2) Uani 1 1 d .
H14 H 0.2085 0.7239 1.1886 0.069 Uiso 1 1 calc R
O6 O 0.09753(12) 0.5225(3) 0.8821(3) 0.0290(8) Uiso 1 1 d .
C10 C 0.07320(16) 0.6222(5) 0.9180(5) 0.0230(11) Uiso 1 1 d .
O10 O 0.03205(14) 0.6259(4) 0.8812(4) 0.0324(9) Uiso 1 1 d .

loop_
_atom_site_aniso_label
_atom_site_aniso_U_11
_atom_site_aniso_U_22
_atom_site_aniso_U_33
_atom_site_aniso_U_23
_atom_site_aniso_U_13
_atom_site_aniso_U_12
Zn1 0.0211(2) 0.0050(2) 0.0175(2) -0.0006(3) -0.0047(3) 0.00069(16)
N4 0.094(7) 0.064(6) 0.039(5) -0.010(3) 0.013(4) -0.017(4)
O7 0.044(3) 0.026(2) 0.121(6) -0.036(4) -0.026(4) 0.0018(17)
C26 0.074(5) 0.042(4) 0.021(3) -0.011(3) 0.016(3) -0.008(3)
N2 0.036(3) 0.030(3) 0.049(3) 0.009(2) 0.000(2) -0.001(2)
C7 0.040(4) 0.047(4) 0.090(6) -0.041(4) -0.009(4) 0.023(3)
C9 0.085(6) 0.036(4) 0.038(4) 0.005(3) 0.001(4) -0.032(4)
C12 0.040(5) 0.015(4) 0.062(6) 0.004(4) 0.000 0.000
C14 0.044(4) 0.059(5) 0.069(5) 0.018(4) -0.014(4) -0.024(3)

loop_
_atom_type_symbol
_atom_type_description
_atom_type_scat_dispersion_real
_atom_type_scat_dispersion_imag
_atom_type_scat_source
C C 0.0033 0.0016 'International Tables Vol C Tables 4.2.6.8 and 6.1.1.4'
H H 0.0000 0.0000 'International Tables Vol C Tables 4.2.6.8 and 6.1.1.4'
N N 0.0061 0.0033 'International Tables Vol C Tables 4.2.6.8 and 6.1.1.4'
O O 0.0106 0.0060 'International Tables Vol C Tables 4.2.6.8 and 6.1.1.4'
Zn Zn 0.2839 1.4301 'International Tables Vol C Tables 4.2.6.8 and 6.1.1.4'

loop_
_geom_angle_atom_site_label_1
_geom_angle_atom_site_label_2
_geom_angle_atom_site_label_3
_geom_angle
_geom_angle_site_symmetry_1
_geom_angle_site_symmetry_3
N4 Zn1 O6 84.7(2) 1_554 .
N4 Zn1 O10 81.0(2) 1_554 2_565
O6 Zn1 O10 126.40(13) . 2_565
N4 Zn1 N3 173.7(2) 1_554 .
O6 Zn1 N3 95.94(15) . .
O10 Zn1 N3 93.66(16) 2_565 .
N4 Zn1 O7 90.4(3) 1_554 1_545
O6 Zn1 O7 140.90(16) . 1_545
O10 Zn1 O7 90.70(14) 2_565 1_545
N3 Zn1 O7 93.1(3) . 1_545
N4 Zn1 O11 101.9(3) 1_554 .
O6 Zn1 O11 87.88(13) . .
O10 Zn1 O11 145.59(14) 2_565 .
N3 Zn1 O11 84.46(14) . .
O7 Zn1 O11 55.24(13) 1_545 .
C8 N3 C30 120.2(7) . .
C8 N3 Zn1 119.0(5) . .
C30 N3 Zn1 120.7(4) . .
C20 N4 C28 114.4(9) . .
C20 N4 Zn1 122.9(6) . 1_556
C28 N4 Zn1 121.8(6) . 1_556
C26 C5 C9 114.6(6) . .
C26 C5 C6 133.7(6) . .
C9 C5 C6 111.5(6) . .
C23 C6 C21 114.9(9) . .
C23 C6 C5 129.5(8) . .
C21 C6 C5 113.4(7) . .
C15 O7 Zn1 89.3(3) . 1_565
C15 O11 Zn1 91.2(3) 1_545 .
O11 C15 O7 123.8(5) 1_565 .
O11 C15 C11 118.7(5) 1_565 .
O7 C15 C11 117.4(5) . .
N4 C20 C26 126.2(8) . .
C30 C21 C6 120.3(6) . .
C6 C23 C8 123.8(7) . .
C5 C26 C20 122.2(7) . .
C9 C28 N4 123.0(7) . .
C21 C30 N3 118.3(6) . .
C11 C1 C4 118.9(6) . .
C4 C3 C7 116.7(6) . .
C3 C4 C1 122.7(6) . .
C3 C4 C10 116.3(5) . .
C1 C4 C10 121.0(5) . .
C14 N2 C12 111.2(6) . .
C14 N2 C7 128.8(6) . .
C12 N2 C7 119.8(6) . .
C13 C7 N2 121.9(7) . .
C13 C7 C3 123.4(7) . .
N2 C7 C3 114.6(6) . .
C1 C11 C13 120.2(6) . .
C1 C11 C15 121.7(6) . .
C13 C11 C15 118.1(6) . .
C7 C13 C11 118.0(6) . .
N3 C8 C23 121.5(6) . .
C28 C9 C5 118.9(6) . .
N2 C12 N2 101.1(7) . 3
C14 C14 N2 108.3(4) 3 .
C10 O6 Zn1 100.9(3) . .
O10 C10 O6 115.2(4) . .
O10 C10 C4 120.0(4) . .
O6 C10 C4 115.8(4) . .
C10 O10 Zn1 154.6(4) . 2_565

loop_
_geom_bond_atom_site_label_1
_geom_bond_atom_site_label_2
_geom_bond_distance
_geom_bond_site_symmetry_2
Zn1 N4 2.273(11) 1_554
Zn1 O6 2.279(4) .
Zn1 O10 2.287(4) 2_565
Zn1 N3 2.324(7) .
Zn1 O7 2.382(4) 1_545
Zn1 O11 2.389(4) .
N3 C8 1.286(9) .
N3 C30 1.434(8) .
N4 C20 1.295(11) .
N4 C28 1.379(11) .
N4 Zn1 2.273(11) 1_556
C5 C26 1.295(9) .
C5 C9 1.487(9) .
C5 C6 1.498(10) .
C6 C23 1.305(11) .
C6 C21 1.498(11) .
O7 C15 1.300(7) .
O7 Zn1 2.382(4) 1_565
O11 C15 1.207(6) 1_545
C15 O11 1.207(6) 1_565
C15 C11 1.488(9) .
C20 C26 1.354(9) .
C21 C30 1.339(8) .
C23 C8 1.383(8) .
C28 C9 1.330(9) .
C1 C11 1.377(9) .
C1 C4 1.434(8) .
C3 C4 1.349(9) .
C3 C7 1.422(10) .
C4 C10 1.548(7) .
N2 C14 1.374(9) .
N2 C12 1.407(8) .
N2 C7 1.420(9) .
C7 C13 1.375(9) .
C11 C13 1.422(9) .
C12 N2 1.407(8) 3
C14 C14 1.311(15) 3
O6 C10 1.312(6) .
C10 O10 1.276(6) .
O10 Zn1 2.287(4) 2_565

loop_
_platon_squeeze_void_nr
_platon_squeeze_void_average_x
_platon_squeeze_void_average_y
_platon_squeeze_void_average_z
_platon_squeeze_void_volume
_platon_squeeze_void_count_electrons
1 -0.202 -0.005 0.177 3946.7 725.6
